data_9011368
loop_
_publ_author_name
'Ginderow, D.'

_publ_section_title
;Structure de Na3M3(CO3)5 (M = Terre Rare, Ca Na Sr), rattache a la burbankite
;
_journal_name_full 'Acta Crystallographica, Section C'
_journal_page_first 185
_journal_page_last 187
_journal_paper_doi 10.1107/S0108270188009898
_journal_volume 45
_journal_year 1989
_chemical_compound_source 'Nlende, Kribi, Cameroon'
_chemical_formula_sum 'C5 Ca1.16 Ce1.2 Na3.4 O15 Sr0.24'
_chemical_name_mineral Remondite-(Ce)
_space_group_IT_number 4
_symmetry_space_group_name_Hall 'P 2c'
_symmetry_space_group_name_H-M 'P 1 1 21'
_cell_angle_alpha 90
_cell_angle_beta 90
_cell_angle_gamma 119.80
_cell_length_a 10.412
_cell_length_b 10.414
_cell_length_c 6.291
_cell_formula_units_Z 2
_cell_volume 591.935
_database_code_amcsd 0010074
_exptl_crystal_density_diffrn 3.444
_cod_original_formula_sum 'Na3.4 Ce1.2 Ca1.16 Sr.24 C5 O15'
_cod_database_code 9011368

loop_
_space_group_symop_operation_xyz
x,y,z
-x,-y,1/2+z

loop_
_atom_site_label
_atom_site_fract_x
_atom_site_fract_y
_atom_site_fract_z
_atom_site_occupancy
_atom_site_U_iso_or_equiv
Na1 -0.52320 -0.04640 -0.30940 1.00000 0.01900
Na2 -0.52260 0.52340 -0.31050 1.00000 0.01900
Na3 -0.95370 0.52300 -0.30960 1.00000 0.02026
CeM1 -0.84130 0.84130 0.00000 1.00000 0.01305
CaM2 -0.31850 0.84050 0.00290 0.58000 0.01343
NaM2 -0.31850 0.84050 0.00290 0.20000 0.01343
SrM2 -0.31850 0.84050 0.00290 0.12000 0.01343
CeM2 -0.31850 0.84050 0.00290 0.10000 0.01343
CaM3 -0.84040 -0.68160 0.00080 0.58000 0.01368
NaM3 -0.84040 -0.68160 0.00080 0.20000 0.01368
SrM3 -0.84040 -0.68160 0.00080 0.12000 0.01368
CeM3 -0.84040 -0.68160 0.00080 0.10000 0.01368
C1 0.00000 0.00030 -0.33340 1.00000 0.01393
C2 -0.66840 -0.33410 0.02580 1.00000 0.01520
C3 -0.60590 0.19580 -0.03350 1.00000 0.01393
C4 -0.19960 -0.39390 -0.03420 1.00000 0.00887
C5 -0.19850 0.19510 -0.03530 1.00000 0.01140
O1 0.06860 -0.07260 -0.33290 1.00000 0.02913
O2 0.06600 -0.86030 -0.33930 1.00000 0.03040
O3 -0.14020 -0.07080 -0.34130 1.00000 0.03293
O4 -0.59770 0.59540 0.02630 1.00000 0.02406
O5 -0.59960 -0.19110 0.02150 1.00000 0.02406
O6 -0.80780 0.59710 0.02430 1.00000 0.02533
O7 -0.77630 0.77820 -0.34890 1.00000 0.01773
O8 -0.77480 -0.55270 -0.34800 1.00000 0.01900
O9 -0.44410 0.77800 -0.34660 1.00000 0.01900
O10 -0.63280 -0.92320 -0.13160 1.00000 0.02026
O11 0.92380 -0.71000 -0.13100 1.00000 0.02026
O12 -0.29160 -0.36960 -0.13280 1.00000 0.01900
O13 0.92380 0.63150 -0.12790 1.00000 0.01900
O14 -0.62920 -0.70890 -0.13220 1.00000 0.02026
O15 -0.29020 -0.92110 -0.12950 1.00000 0.02026

loop_
_cod_related_entry_id
_cod_related_entry_database
_cod_related_entry_code
1 AMCSD 0010074
